data_7046969
loop_
_publ_author_name
'Daneshmand, Pargol'
'Pinon, Leena'
'Schaper, Frank'

_publ_section_title
;
 Dinuclear iminophenoxide copper complexes in rac-lactide polymerisation.
;
_journal_issue 30
_journal_name_full 'Dalton transactions (Cambridge, England : 2003)'
_journal_page_first 10147
_journal_page_last 10161
_journal_paper_doi 10.1039/c8dt02140f
_journal_volume 47
_journal_year 2018
_chemical_formula_moiety '2(C28 H34 Cu N2 O2), C7 H8'
_chemical_formula_sum 'C63 H76 Cu2 N4 O4'
_chemical_formula_weight 1080.35
_space_group_crystal_system triclinic
_space_group_IT_number 2
_space_group_name_Hall '-P 1'
_space_group_name_H-M_alt 'P -1'
_symmetry_space_group_name_Hall '-P 1'
_symmetry_space_group_name_H-M 'P -1'
_atom_sites_solution_hydrogens geom
_atom_sites_solution_primary dual
_atom_sites_solution_secondary difmap
_audit_creation_date 2017-12-01
_audit_creation_method
;
Olex2 1.2
(compiled 2017.08.10 svn.r3458 for OlexSys, GUI svn.r5381)
;
_audit_update_record
;
2018-05-24 deposited with the CCDC.
2018-07-05 downloaded from the CCDC.
;
_cell_angle_alpha 102.745(2)
_cell_angle_beta 90.632(2)
_cell_angle_gamma 90.424(2)
_cell_formula_units_Z 2
_cell_length_a 11.8306(4)
_cell_length_b 13.9522(5)
_cell_length_c 17.0501(6)
_cell_measurement_reflns_used 9851
_cell_measurement_temperature 100(2)
_cell_measurement_theta_max 71.79
_cell_measurement_theta_min 3.72
_cell_volume 2744.69(17)
_computing_cell_refinement 'SAINT v8.34A (Bruker, 2013)'
_computing_data_collection 'APEX 2 (2013) Bruker AXS Inc., Madison, WI 53719-1173.'
_computing_data_reduction 'SAINT v8.34A (Bruker, 2013)'
_computing_molecular_graphics 'Olex2 (Dolomanov et al., 2009)'
_computing_publication_material 'Olex2 (Dolomanov et al., 2009)'
_computing_structure_refinement 'XL (Sheldrick, 2008)'
_computing_structure_solution 'ShelXT (Sheldrick, 2015)'
_diffrn_ambient_temperature 100
_diffrn_detector_area_resol_mean 8.3
_diffrn_measured_fraction_theta_full 0.975
_diffrn_measured_fraction_theta_max 0.966
_diffrn_measurement_device_type 'Bruker APEX-II CCD'
_diffrn_measurement_method '\f and \w scans'
_diffrn_radiation_type CuK\a
_diffrn_radiation_wavelength 1.54178
_diffrn_reflns_av_R_equivalents 0.1204
_diffrn_reflns_av_unetI/netI 0.0413
_diffrn_reflns_Laue_measured_fraction_full 0.975
_diffrn_reflns_Laue_measured_fraction_max 0.966
_diffrn_reflns_limit_h_max 14
_diffrn_reflns_limit_h_min -14
_diffrn_reflns_limit_k_max 16
_diffrn_reflns_limit_k_min -16
_diffrn_reflns_limit_l_max 21
_diffrn_reflns_limit_l_min 0
_diffrn_reflns_number 10437
_diffrn_reflns_point_group_measured_fraction_full 0.975
_diffrn_reflns_point_group_measured_fraction_max 0.966
_diffrn_reflns_theta_full 67.679
_diffrn_reflns_theta_max 72.117
_diffrn_reflns_theta_min 2.657
_diffrn_source 'Microfocus Source'
_diffrn_standards_number 0
_exptl_absorpt_coefficient_mu 1.353
_exptl_absorpt_correction_T_max 0.7535
_exptl_absorpt_correction_T_min 0.6717
_exptl_absorpt_correction_type multi-scan
_exptl_absorpt_process_details
;
 TWINABS-2012/1 (Bruker,2012) was used for absorption correction.
 
For component 1:
 wR2(int) was 0.0773 before and 0.0586 after correction.
 The Ratio of minimum to maximum transmission is 0.85.
 The \l/2 correction factor is Not present

Final HKLF 4 output contains 98116 reflections, Rint = 0.1204
 (43258 with I > 3sig(I), Rint = 0.1226)
;
_exptl_crystal_colour green
_exptl_crystal_colour_primary green
_exptl_crystal_density_diffrn 1.307
_exptl_crystal_description block
_exptl_crystal_F_000 1144
_exptl_crystal_size_max 0.1
_exptl_crystal_size_mid 0.1
_exptl_crystal_size_min 0.08
_refine_diff_density_max 1.307
_refine_diff_density_min -0.656
_refine_diff_density_rms 0.099
_refine_ls_extinction_method none
_refine_ls_goodness_of_fit_ref 1.063
_refine_ls_hydrogen_treatment constr
_refine_ls_matrix_type full
_refine_ls_number_parameters 736
_refine_ls_number_reflns 10437
_refine_ls_number_restraints 229
_refine_ls_restrained_S_all 1.059
_refine_ls_R_factor_all 0.0615
_refine_ls_R_factor_gt 0.0600
_refine_ls_shift/su_max 0.001
_refine_ls_shift/su_mean 0.000
_refine_ls_structure_factor_coef Fsqd
_refine_ls_weighting_details 'w=1/[\s^2^(Fo^2^)+(0.1150P)^2^+2.0270P] where P=(Fo^2^+2Fc^2^)/3'
_refine_ls_weighting_scheme calc
_refine_ls_wR_factor_gt 0.1638
_refine_ls_wR_factor_ref 0.1658
_reflns_Friedel_coverage 0.000
_reflns_number_gt 9883
_reflns_number_total 10437
_reflns_threshold_expression 'I > 2\s(I)'
_cod_data_source_file c8dt02140f2.cif
_cod_data_source_block comp_8b
_cod_depositor_comments 'Adding full bibliography for 7046963--7046983.cif.'
_cod_database_code 7046969
_shelxl_version_number 2014-3
_shelx_space_group_comment
;
The symmetry employed for this shelxl refinement is uniquely defined
by the following loop, which should always be used as a source of
symmetry information in preference to the above space-group names.
They are only intended as comments.
;
_shelx_estimated_absorpt_t_max 0.900
_shelx_estimated_absorpt_t_min 0.877
_olex2_refinement_description
;
1. Twinned data refinement
 Scales: 0.8781(19)
 0.1219(19)
2. Fixed Uiso
 At 1.2 times of:
  All C(H) groups, All C(H,H) groups
 At 1.5 times of:
  All C(H,H,H) groups
3. Restrained distances
 C64-C70 \\sim C64-C66 \\sim C57-C59 \\sim C57-C63
 with sigma of 0.02
 C64-C65 \\sim C57-C58
 with sigma of 0.02
4. Uiso/Uaniso restraints and constraints
All non-hydrogen atoms have similar U: within 1A with sigma of 0.01 and sigma
for terminal atoms of 0.02
5. Rigid body (RIGU) restrains
 C57, C58, C59, C60, C61, C62, C63, C64, C65, C66, C67, C68, C69, C70
 with sigma for 1-2 distances of 0.004 and sigma for 1-3 distances of 0.004
6. Same fragment restrains
{C59, C60, C61, C62, C63, C58} sigma for 1-2: 0.02, 1-3: 0.04
{C58, C63, C62, C61, C60, C59} sigma for 1-2: 0.02, 1-3: 0.04
{C65, C66, C67, C68, C69, C70} sigma for 1-2: 0.02, 1-3: 0.04
as
{C58, C59, C60, C61, C62, C63}
{C66, C67, C68, C69, C70, C65} sigma for 1-2: 0.02, 1-3: 0.04
{C65, C70, C69, C68, C67, C66} sigma for 1-2: 0.02, 1-3: 0.04
as
{C65, C66, C67, C68, C69, C70}
7. Others
 Fixed Sof: C57(0.5) H57A(0.5) H57B(0.5) H57C(0.5) C58(0.5) C59(0.5) H59(0.5)
 C60(0.5) H60(0.5) C61(0.5) H61(0.5) C62(0.5) H62(0.5) C63(0.5) H63(0.5)
 C64(0.5) H64A(0.5) H64B(0.5) H64C(0.5) C65(0.5) C66(0.5) H66(0.5) C67(0.5)
 H67(0.5) C68(0.5) H68(0.5) C69(0.5) H69(0.5) C70(0.5) H70(0.5)
8.a Secondary CH2 refined with riding coordinates:
 C16(H16A,H16B), C23(H23A,H23B), C44(H44A,H44B), C51(H51A,H51B)
8.b Aromatic/amide H refined with riding coordinates:
 C1(H1), C3(H3), C5(H5), C18(H18), C19(H19), C20(H20), C21(H21), C22(H22),
 C25(H25), C26(H26), C27(H27), C28(H28), C29(H29), C31(H31), C33(H33), C46(H46),
  C47(H47), C48(H48), C49(H49), C50(H50), C53(H53), C54(H54), C55(H55),
 C56(H56), C59(H59), C60(H60), C61(H61), C62(H62), C63(H63), C66(H66), C67(H67),
  C68(H68), C69(H69), C70(H70)
8.c Idealised Me refined as rotating group:
 C9(H9A,H9B,H9C), C10(H10A,H10B,H10C), C11(H11A,H11B,H11C), C13(H13A,H13B,
 H13C), C14(H14A,H14B,H14C), C15(H15A,H15B,H15C), C37(H37A,H37B,H37C), C38(H38A,
 H38B,H38C), C39(H39A,H39B,H39C), C41(H41A,H41B,H41C), C42(H42A,H42B,H42C),
 C43(H43A,H43B,H43C), C57(H57A,H57B,H57C), C64(H64A,H64B,H64C)
;
_olex2_submission_special_instructions 'No special instructions were received'

loop_
_space_group_symop_operation_xyz
'x, y, z'
'-x, -y, -z'

loop_
_atom_site_label
_atom_site_type_symbol
_atom_site_fract_x
_atom_site_fract_y
_atom_site_fract_z
_atom_site_U_iso_or_equiv
_atom_site_adp_type
_atom_site_occupancy
_atom_site_site_symmetry_order
_atom_site_calc_flag
_atom_site_refinement_flags_posn
_atom_site_refinement_flags_adp
_atom_site_refinement_flags_occupancy
_atom_site_disorder_assembly
_atom_site_disorder_group
Cu1 Cu 0.44185(3) 0.40845(2) 0.94599(2) 0.01760(13) Uani 1 1 d . U . . .
Cu2 Cu 0.05486(3) -0.40663(2) 0.48145(2) 0.01795(13) Uani 1 1 d . U . . .
O1 O 0.30990(14) 0.33151(12) 0.95782(10) 0.0202(3) Uani 1 1 d . U . . .
O2 O 0.56655(14) 0.49306(12) 0.93229(10) 0.0198(3) Uani 1 1 d . U . . .
O3 O 0.18670(14) -0.32971(13) 0.52235(10) 0.0212(3) Uani 1 1 d . U . . .
O4 O -0.06921(14) -0.49152(13) 0.43516(10) 0.0205(3) Uani 1 1 d . U . . .
N1 N 0.54402(17) 0.30174(15) 0.96229(12) 0.0189(4) Uani 1 1 d . U . . .
N2 N 0.35668(18) 0.49290(15) 0.88259(12) 0.0198(4) Uani 1 1 d . U . . .
N3 N -0.04812(17) -0.30328(15) 0.53847(12) 0.0203(4) Uani 1 1 d . U . . .
N4 N 0.13925(18) -0.48827(15) 0.38660(12) 0.0212(4) Uani 1 1 d . U . . .
C1 C 0.5120(2) 0.23192(18) 0.99512(14) 0.0200(5) Uani 1 1 d . U . . .
H1 H 0.5688 0.1877 1.0042 0.024 Uiso 1 1 calc R . . . .
C2 C 0.3991(2) 0.21304(17) 1.01979(14) 0.0194(5) Uani 1 1 d . U . . .
C3 C 0.3885(2) 0.14188(18) 1.06637(14) 0.0196(5) Uani 1 1 d . U . . .
H3 H 0.4545 0.1089 1.0781 0.024 Uiso 1 1 calc R . . . .
C4 C 0.2868(2) 0.11810(17) 1.09564(14) 0.0191(5) Uani 1 1 d . U . . .
C5 C 0.1911(2) 0.16652(17) 1.07300(14) 0.0185(4) Uani 1 1 d . U . . .
H5 H 0.1193 0.1499 1.0909 0.022 Uiso 1 1 calc R . . . .
C6 C 0.19482(19) 0.23645(17) 1.02657(14) 0.0182(4) Uani 1 1 d . U . . .
C7 C 0.3027(2) 0.26369(17) 0.99946(14) 0.0183(4) Uani 1 1 d . U . . .
C8 C 0.2730(2) 0.04455(18) 1.14946(14) 0.0213(5) Uani 1 1 d . U . . .
C9 C 0.2187(2) 0.0955(2) 1.22900(15) 0.0267(5) Uani 1 1 d . U . . .
H9A H 0.2672 0.1502 1.2564 0.040 Uiso 1 1 calc GR . . . .
H9B H 0.2098 0.0483 1.2634 0.040 Uiso 1 1 calc GR . . . .
H9C H 0.1444 0.1207 1.2180 0.040 Uiso 1 1 calc GR . . . .
C10 C 0.1963(2) -0.04168(19) 1.10677(16) 0.0255(5) Uani 1 1 d . U . . .
H10A H 0.1224 -0.0165 1.0951 0.038 Uiso 1 1 calc GR . . . .
H10B H 0.1867 -0.0882 1.1417 0.038 Uiso 1 1 calc GR . . . .
H10C H 0.2313 -0.0751 1.0564 0.038 Uiso 1 1 calc GR . . . .
C11 C 0.3871(2) 0.0026(2) 1.16921(17) 0.0273(5) Uani 1 1 d . U . . .
H11A H 0.4230 -0.0308 1.1192 0.041 Uiso 1 1 calc GR . . . .
H11B H 0.3746 -0.0443 1.2034 0.041 Uiso 1 1 calc GR . . . .
H11C H 0.4362 0.0563 1.1975 0.041 Uiso 1 1 calc GR . . . .
C12 C 0.0871(2) 0.28628(18) 1.00473(15) 0.0210(5) Uani 1 1 d . U . . .
C13 C -0.0200(2) 0.2452(2) 1.03633(16) 0.0249(5) Uani 1 1 d . U . . .
H13A H -0.0251 0.1742 1.0146 0.037 Uiso 1 1 calc GR . . . .
H13B H -0.0867 0.2770 1.0194 0.037 Uiso 1 1 calc GR . . . .
H13C H -0.0163 0.2583 1.0952 0.037 Uiso 1 1 calc GR . . . .
C14 C 0.0942(2) 0.39702(18) 1.04375(15) 0.0230(5) Uani 1 1 d . U . . .
H14A H 0.0957 0.4062 1.1024 0.035 Uiso 1 1 calc GR . . . .
H14B H 0.0281 0.4301 1.0273 0.035 Uiso 1 1 calc GR . . . .
H14C H 0.1632 0.4251 1.0263 0.035 Uiso 1 1 calc GR . . . .
C15 C 0.0734(2) 0.26993(19) 0.91303(15) 0.0241(5) Uani 1 1 d . U . . .
H15A H 0.1428 0.2905 0.8903 0.036 Uiso 1 1 calc GR . . . .
H15B H 0.0098 0.3087 0.9002 0.036 Uiso 1 1 calc GR . . . .
H15C H 0.0587 0.2001 0.8901 0.036 Uiso 1 1 calc GR . . . .
C16 C 0.6641(2) 0.30877(18) 0.94483(15) 0.0212(5) Uani 1 1 d . U . . .
H16A H 0.7043 0.2542 0.9612 0.025 Uiso 1 1 calc R . . . .
H16B H 0.6950 0.3712 0.9776 0.025 Uiso 1 1 calc R . . . .
C17 C 0.6876(2) 0.30494(18) 0.85726(15) 0.0210(5) Uani 1 1 d . U . . .
C18 C 0.7881(2) 0.3473(2) 0.83855(16) 0.0253(5) Uani 1 1 d . U . . .
H18 H 0.8360 0.3816 0.8807 0.030 Uiso 1 1 calc R . . . .
C19 C 0.8192(2) 0.3402(2) 0.75894(18) 0.0315(6) Uani 1 1 d . U . . .
H19 H 0.8884 0.3686 0.7471 0.038 Uiso 1 1 calc R . . . .
C20 C 0.7487(3) 0.2913(2) 0.69677(17) 0.0319(6) Uani 1 1 d . U . . .
H20 H 0.7701 0.2849 0.6424 0.038 Uiso 1 1 calc R . . . .
C21 C 0.6466(3) 0.2518(2) 0.71502(17) 0.0329(6) Uani 1 1 d . U . . .
H21 H 0.5968 0.2205 0.6729 0.040 Uiso 1 1 calc R . . . .
C22 C 0.6169(2) 0.2579(2) 0.79475(16) 0.0264(5) Uani 1 1 d . U . . .
H22 H 0.5476 0.2296 0.8065 0.032 Uiso 1 1 calc R . . . .
C23 C 0.5502(2) 0.53558(19) 0.86627(15) 0.0232(5) Uani 1 1 d . U . . .
H23A H 0.5812 0.4920 0.8176 0.028 Uiso 1 1 calc R . . . .
H23B H 0.5916 0.5991 0.8755 0.028 Uiso 1 1 calc R . . . .
C24 C 0.4258(2) 0.55240(18) 0.85274(14) 0.0222(5) Uani 1 1 d . U . . .
C25 C 0.3834(2) 0.62233(19) 0.81379(15) 0.0269(5) Uani 1 1 d . U . . .
H25 H 0.4334 0.6646 0.7937 0.032 Uiso 1 1 calc R . . . .
C26 C 0.2676(3) 0.6299(2) 0.80447(16) 0.0285(5) Uani 1 1 d . U . . .
H26 H 0.2373 0.6770 0.7776 0.034 Uiso 1 1 calc R . . . .
C27 C 0.1965(2) 0.5679(2) 0.83481(15) 0.0253(5) Uani 1 1 d . U . . .
H27 H 0.1168 0.5717 0.8292 0.030 Uiso 1 1 calc R . . . .
C28 C 0.2442(2) 0.49984(18) 0.87362(14) 0.0215(5) Uani 1 1 d . U . . .
H28 H 0.1959 0.4570 0.8944 0.026 Uiso 1 1 calc R . . . .
C29 C -0.0155(2) -0.23661(18) 0.59894(14) 0.0210(5) Uani 1 1 d . U . . .
H29 H -0.0722 -0.1941 0.6256 0.025 Uiso 1 1 calc R . . . .
C30 C 0.0981(2) -0.21896(18) 0.63111(15) 0.0216(5) Uani 1 1 d . U . . .
C31 C 0.1095(2) -0.14944(18) 0.70498(15) 0.0210(5) Uani 1 1 d . U . . .
H31 H 0.0434 -0.1209 0.7310 0.025 Uiso 1 1 calc R . . . .
C32 C 0.2131(2) -0.12177(18) 0.74036(14) 0.0201(5) Uani 1 1 d . U . . .
C33 C 0.3082(2) -0.16555(18) 0.69844(14) 0.0201(5) Uani 1 1 d . U . . .
H33 H 0.3808 -0.1457 0.7209 0.024 Uiso 1 1 calc R . . . .
C34 C 0.3033(2) -0.23529(17) 0.62702(14) 0.0190(5) Uani 1 1 d . U . . .
C35 C 0.1945(2) -0.26443(17) 0.59040(14) 0.0192(5) Uani 1 1 d . U . . .
C36 C 0.2285(2) -0.04608(18) 0.82005(14) 0.0218(5) Uani 1 1 d . U . . .
C37 C 0.2982(2) -0.0906(2) 0.87944(15) 0.0264(5) Uani 1 1 d . U . . .
H37A H 0.3717 -0.1114 0.8560 0.040 Uiso 1 1 calc GR . . . .
H37B H 0.2577 -0.1476 0.8906 0.040 Uiso 1 1 calc GR . . . .
H37C H 0.3096 -0.0414 0.9297 0.040 Uiso 1 1 calc GR . . . .
C38 C 0.2902(2) 0.04555(19) 0.80485(16) 0.0278(5) Uani 1 1 d . U . . .
H38A H 0.2441 0.0759 0.7690 0.042 Uiso 1 1 calc GR . . . .
H38B H 0.3632 0.0263 0.7798 0.042 Uiso 1 1 calc GR . . . .
H38C H 0.3028 0.0927 0.8561 0.042 Uiso 1 1 calc GR . . . .
C39 C 0.1151(2) -0.0140(2) 0.85902(15) 0.0267(5) Uani 1 1 d . U . . .
H39A H 0.0743 -0.0715 0.8688 0.040 Uiso 1 1 calc GR . . . .
H39B H 0.0700 0.0170 0.8230 0.040 Uiso 1 1 calc GR . . . .
H39C H 0.1283 0.0332 0.9102 0.040 Uiso 1 1 calc GR . . . .
C40 C 0.4111(2) -0.28187(18) 0.58604(14) 0.0208(5) Uani 1 1 d . U . . .
C41 C 0.5188(2) -0.24070(19) 0.63340(16) 0.0245(5) Uani 1 1 d . U . . .
H41A H 0.5181 -0.2571 0.6864 0.037 Uiso 1 1 calc GR . . . .
H41B H 0.5216 -0.1691 0.6400 0.037 Uiso 1 1 calc GR . . . .
H41C H 0.5854 -0.2697 0.6039 0.037 Uiso 1 1 calc GR . . . .
C42 C 0.4204(2) -0.2599(2) 0.50162(15) 0.0248(5) Uani 1 1 d . U . . .
H42A H 0.3546 -0.2878 0.4689 0.037 Uiso 1 1 calc GR . . . .
H42B H 0.4895 -0.2894 0.4760 0.037 Uiso 1 1 calc GR . . . .
H42C H 0.4232 -0.1887 0.5063 0.037 Uiso 1 1 calc GR . . . .
C43 C 0.4078(2) -0.39340(19) 0.58124(15) 0.0243(5) Uani 1 1 d . U . . .
H43A H 0.3383 -0.4216 0.5534 0.036 Uiso 1 1 calc GR . . . .
H43B H 0.4095 -0.4055 0.6357 0.036 Uiso 1 1 calc GR . . . .
H43C H 0.4735 -0.4240 0.5516 0.036 Uiso 1 1 calc GR . . . .
C44 C -0.1688(2) -0.30896(19) 0.51748(15) 0.0223(5) Uani 1 1 d . U . . .
H44A H -0.2078 -0.2538 0.5532 0.027 Uiso 1 1 calc R . . . .
H44B H -0.2004 -0.3709 0.5277 0.027 Uiso 1 1 calc R . . . .
C45 C -0.1938(2) -0.30515(18) 0.43109(15) 0.0219(5) Uani 1 1 d . U . . .
C46 C -0.2919(2) -0.35063(19) 0.39369(16) 0.0244(5) Uani 1 1 d . U . . .
H46 H -0.3391 -0.3865 0.4219 0.029 Uiso 1 1 calc R . . . .
C47 C -0.3216(2) -0.3444(2) 0.31619(16) 0.0282(5) Uani 1 1 d . U . . .
H47 H -0.3893 -0.3751 0.2921 0.034 Uiso 1 1 calc R . . . .
C48 C -0.2526(2) -0.2933(2) 0.27346(16) 0.0290(6) Uani 1 1 d . U . . .
H48 H -0.2731 -0.2883 0.2205 0.035 Uiso 1 1 calc R . . . .
C49 C -0.1532(3) -0.2496(2) 0.30946(17) 0.0316(6) Uani 1 1 d . U . . .
H49 H -0.1045 -0.2159 0.2804 0.038 Uiso 1 1 calc R . . . .
C50 C -0.1247(2) -0.2549(2) 0.38796(16) 0.0272(5) Uani 1 1 d . U . . .
H50 H -0.0573 -0.2239 0.4122 0.033 Uiso 1 1 calc R . . . .
C51 C -0.0548(2) -0.53038(19) 0.35360(15) 0.0230(5) Uani 1 1 d . U . . .
H51A H -0.0862 -0.4847 0.3222 0.028 Uiso 1 1 calc R . . . .
H51B H -0.0966 -0.5936 0.3377 0.028 Uiso 1 1 calc R . . . .
C52 C 0.0692(2) -0.54690(18) 0.33447(14) 0.0220(5) Uani 1 1 d . U . . .
C53 C 0.1101(2) -0.61643(19) 0.26975(15) 0.0259(5) Uani 1 1 d . U . . .
H53 H 0.0594 -0.6581 0.2339 0.031 Uiso 1 1 calc R . . . .
C54 C 0.2258(2) -0.6241(2) 0.25827(15) 0.0281(5) Uani 1 1 d . U . . .
H54 H 0.2554 -0.6707 0.2142 0.034 Uiso 1 1 calc R . . . .
C55 C 0.2982(2) -0.5624(2) 0.31249(15) 0.0254(5) Uani 1 1 d . U . . .
H55 H 0.3778 -0.5663 0.3061 0.030 Uiso 1 1 calc R . . . .
C56 C 0.2515(2) -0.49555(19) 0.37569(15) 0.0230(5) Uani 1 1 d . U . . .
H56 H 0.3005 -0.4533 0.4126 0.028 Uiso 1 1 calc R . . . .
C57 C 0.3889(14) 0.0689(19) 0.5982(8) 0.059(3) Uani 0.5 1 d D U P A -1
H57A H 0.3423 0.1155 0.5771 0.089 Uiso 0.5 1 calc GR . P A -1
H57B H 0.4301 0.1038 0.6464 0.089 Uiso 0.5 1 calc GR . P A -1
H57C H 0.3404 0.0180 0.6120 0.089 Uiso 0.5 1 calc GR . P A -1
C58 C 0.4700(6) 0.0229(5) 0.5368(4) 0.0383(13) Uani 0.5 1 d D U P A -1
C59 C 0.4411(15) 0.009(2) 0.4550(6) 0.046(3) Uani 0.5 1 d D U P A -1
H59 H 0.3708 0.0317 0.4391 0.055 Uiso 0.5 1 calc R . P A -1
C60 C 0.5157(7) -0.0384(5) 0.3976(4) 0.0508(17) Uani 0.5 1 d D U P A -1
H60 H 0.4967 -0.0470 0.3422 0.061 Uiso 0.5 1 calc R . P A -1
C61 C 0.6179(15) -0.073(2) 0.4199(8) 0.066(4) Uani 0.5 1 d D U P A -1
H61 H 0.6661 -0.1096 0.3801 0.079 Uiso 0.5 1 calc R . P A -1
C62 C 0.6486(7) -0.0557(6) 0.4988(5) 0.0562(18) Uani 0.5 1 d D U P A -1
H62 H 0.7201 -0.0767 0.5142 0.067 Uiso 0.5 1 calc R . P A -1
C63 C 0.5754(15) -0.007(2) 0.5570(8) 0.048(3) Uani 0.5 1 d D U P A -1
H63 H 0.5983 0.0062 0.6119 0.057 Uiso 0.5 1 calc R . P A -1
C64 C 0.0827(14) -0.0526(13) 0.4010(9) 0.087(5) Uani 0.5 1 d D U P B -1
H64A H 0.0311 -0.0855 0.3579 0.131 Uiso 0.5 1 calc GR . P B -1
H64B H 0.1369 -0.1003 0.4132 0.131 Uiso 0.5 1 calc GR . P B -1
H64C H 0.1236 0.0003 0.3837 0.131 Uiso 0.5 1 calc GR . P B -1
C65 C 0.0166(7) -0.0106(5) 0.4744(5) 0.0519(17) Uani 0.5 1 d D U P B -1
C66 C -0.0875(9) 0.0335(9) 0.4686(6) 0.056(2) Uani 0.5 1 d D U P B -1
H66 H -0.1178 0.0342 0.4169 0.067 Uiso 0.5 1 calc R . P B -1
C67 C -0.1481(7) 0.0762(6) 0.5361(5) 0.0537(17) Uani 0.5 1 d D U P B -1
H67 H -0.2177 0.1077 0.5307 0.064 Uiso 0.5 1 calc R . P B -1
C68 C -0.1066(10) 0.0727(11) 0.6112(6) 0.051(2) Uani 0.5 1 d D U P B -1
H68 H -0.1481 0.1010 0.6579 0.061 Uiso 0.5 1 calc R . P B -1
C69 C -0.0045(7) 0.0281(5) 0.6185(5) 0.0492(16) Uani 0.5 1 d D U P B -1
H69 H 0.0240 0.0254 0.6703 0.059 Uiso 0.5 1 calc R . P B -1
C70 C 0.0566(9) -0.0130(8) 0.5506(5) 0.0481(19) Uani 0.5 1 d D U P B -1
H70 H 0.1269 -0.0433 0.5565 0.058 Uiso 0.5 1 calc R . P B -1

loop_
_atom_site_aniso_label
_atom_site_aniso_U_11
_atom_site_aniso_U_22
_atom_site_aniso_U_33
_atom_site_aniso_U_23
_atom_site_aniso_U_13
_atom_site_aniso_U_12
Cu1 0.0195(2) 0.0158(2) 0.0183(2) 0.00548(14) -0.00024(13) -0.00009(13)
Cu2 0.0197(2) 0.0170(2) 0.01575(19) 0.00061(13) -0.00140(13) -0.00090(13)
O1 0.0195(8) 0.0182(8) 0.0247(8) 0.0090(6) -0.0021(6) -0.0013(6)
O2 0.0237(8) 0.0171(8) 0.0195(8) 0.0059(6) 0.0009(6) -0.0019(6)
O3 0.0206(8) 0.0193(8) 0.0208(8) -0.0018(6) -0.0001(6) -0.0026(6)
O4 0.0235(8) 0.0196(8) 0.0170(8) 0.0013(6) -0.0039(6) -0.0025(6)
N1 0.0191(9) 0.0176(10) 0.0195(9) 0.0028(7) -0.0002(7) 0.0020(7)
N2 0.0276(10) 0.0166(10) 0.0152(9) 0.0034(7) -0.0018(7) 0.0021(8)
N3 0.0204(10) 0.0191(10) 0.0212(10) 0.0039(8) -0.0016(7) 0.0009(7)
N4 0.0282(10) 0.0183(10) 0.0169(9) 0.0035(7) 0.0013(8) 0.0005(8)
C1 0.0233(11) 0.0187(12) 0.0173(10) 0.0028(8) -0.0026(9) 0.0023(9)
C2 0.0220(11) 0.0174(11) 0.0180(10) 0.0022(8) -0.0012(8) 0.0000(8)
C3 0.0196(11) 0.0190(12) 0.0196(11) 0.0030(9) -0.0022(8) 0.0016(8)
C4 0.0239(11) 0.0158(11) 0.0171(10) 0.0028(8) -0.0010(8) -0.0006(8)
C5 0.0196(11) 0.0181(11) 0.0167(10) 0.0014(8) -0.0003(8) -0.0018(8)
C6 0.0211(11) 0.0153(11) 0.0169(10) 0.0008(8) -0.0034(8) -0.0008(8)
C7 0.0218(11) 0.0141(11) 0.0178(10) 0.0011(8) -0.0031(8) -0.0007(8)
C8 0.0259(12) 0.0185(12) 0.0206(11) 0.0065(9) 0.0007(9) 0.0010(9)
C9 0.0326(13) 0.0270(13) 0.0217(12) 0.0080(10) 0.0018(10) 0.0020(10)
C10 0.0284(12) 0.0194(12) 0.0299(13) 0.0082(10) -0.0003(10) -0.0006(9)
C11 0.0279(13) 0.0253(13) 0.0327(13) 0.0151(10) -0.0019(10) 0.0028(10)
C12 0.0211(11) 0.0198(12) 0.0225(12) 0.0059(9) -0.0025(9) 0.0012(9)
C13 0.0214(11) 0.0247(13) 0.0294(13) 0.0082(10) -0.0014(9) 0.0019(9)
C14 0.0272(12) 0.0184(12) 0.0242(12) 0.0061(9) 0.0013(9) 0.0040(9)
C15 0.0246(12) 0.0244(13) 0.0238(12) 0.0064(9) -0.0044(9) 0.0012(9)
C16 0.0200(11) 0.0206(12) 0.0228(12) 0.0044(9) -0.0008(9) 0.0003(9)
C17 0.0238(11) 0.0160(11) 0.0242(12) 0.0061(9) 0.0018(9) 0.0046(9)
C18 0.0248(12) 0.0260(13) 0.0256(12) 0.0067(10) 0.0013(9) 0.0026(9)
C19 0.0298(13) 0.0364(16) 0.0320(14) 0.0153(11) 0.0063(11) 0.0046(11)
C20 0.0408(15) 0.0330(15) 0.0234(13) 0.0087(11) 0.0071(11) 0.0071(12)
C21 0.0435(16) 0.0305(15) 0.0231(13) 0.0022(10) -0.0014(11) -0.0009(12)
C22 0.0308(13) 0.0232(13) 0.0246(12) 0.0039(9) 0.0005(10) -0.0036(10)
C23 0.0295(12) 0.0221(12) 0.0188(11) 0.0063(9) 0.0014(9) -0.0025(9)
C24 0.0327(13) 0.0178(12) 0.0150(10) 0.0012(8) -0.0003(9) -0.0022(9)
C25 0.0406(15) 0.0222(13) 0.0190(11) 0.0069(9) -0.0029(10) -0.0041(10)
C26 0.0420(15) 0.0229(13) 0.0214(12) 0.0071(9) -0.0074(10) 0.0022(11)
C27 0.0310(13) 0.0243(13) 0.0196(11) 0.0030(9) -0.0045(9) 0.0044(10)
C28 0.0263(12) 0.0200(12) 0.0173(11) 0.0024(9) -0.0006(9) 0.0016(9)
C29 0.0235(11) 0.0193(12) 0.0198(11) 0.0032(9) 0.0027(9) 0.0020(9)
C30 0.0246(12) 0.0180(12) 0.0216(11) 0.0032(9) -0.0008(9) 0.0009(9)
C31 0.0219(11) 0.0188(12) 0.0217(11) 0.0030(9) 0.0017(9) 0.0022(9)
C32 0.0255(12) 0.0165(11) 0.0177(11) 0.0029(8) -0.0005(9) -0.0002(9)
C33 0.0212(11) 0.0181(11) 0.0209(11) 0.0040(9) -0.0026(9) -0.0012(8)
C34 0.0224(11) 0.0162(11) 0.0188(11) 0.0049(8) 0.0019(9) -0.0009(8)
C35 0.0258(12) 0.0139(11) 0.0176(11) 0.0031(8) 0.0009(9) 0.0002(8)
C36 0.0258(12) 0.0185(12) 0.0194(11) 0.0008(9) -0.0014(9) 0.0006(9)
C37 0.0310(13) 0.0292(14) 0.0179(11) 0.0026(9) -0.0033(9) 0.0026(10)
C38 0.0357(14) 0.0200(13) 0.0250(12) -0.0010(9) 0.0005(10) -0.0027(10)
C39 0.0295(13) 0.0253(13) 0.0213(12) -0.0037(9) 0.0017(10) 0.0011(10)
C40 0.0204(11) 0.0213(12) 0.0189(11) 0.0003(9) 0.0012(9) 0.0006(9)
C41 0.0199(11) 0.0246(13) 0.0261(12) -0.0008(9) 0.0010(9) 0.0008(9)
C42 0.0256(12) 0.0282(13) 0.0197(12) 0.0033(9) 0.0030(9) -0.0017(10)
C43 0.0279(12) 0.0196(12) 0.0240(12) 0.0017(9) -0.0013(9) 0.0038(9)
C44 0.0193(11) 0.0251(13) 0.0219(12) 0.0041(9) 0.0004(9) 0.0000(9)
C45 0.0237(11) 0.0167(12) 0.0242(12) 0.0022(9) -0.0002(9) 0.0041(9)
C46 0.0248(12) 0.0226(13) 0.0252(12) 0.0037(9) -0.0020(9) 0.0012(9)
C47 0.0290(13) 0.0270(14) 0.0255(13) -0.0006(10) -0.0066(10) 0.0022(10)
C48 0.0391(15) 0.0270(14) 0.0200(12) 0.0032(10) -0.0042(10) 0.0063(11)
C49 0.0378(15) 0.0317(15) 0.0280(13) 0.0124(11) -0.0005(11) -0.0004(11)
C50 0.0277(12) 0.0274(14) 0.0277(13) 0.0088(10) -0.0039(10) -0.0034(10)
C51 0.0275(12) 0.0222(12) 0.0184(11) 0.0031(9) -0.0050(9) -0.0017(9)
C52 0.0332(13) 0.0182(12) 0.0149(10) 0.0047(8) -0.0023(9) -0.0013(9)
C53 0.0383(14) 0.0229(13) 0.0162(11) 0.0035(9) -0.0017(10) -0.0024(10)
C54 0.0412(15) 0.0233(13) 0.0186(11) 0.0019(9) 0.0059(10) 0.0014(11)
C55 0.0296(13) 0.0262(13) 0.0209(12) 0.0061(9) 0.0042(9) 0.0038(10)
C56 0.0281(12) 0.0218(12) 0.0195(11) 0.0057(9) -0.0002(9) -0.0008(9)
C57 0.073(8) 0.035(6) 0.070(6) 0.008(6) 0.040(5) 0.000(5)
C58 0.048(3) 0.025(3) 0.042(3) 0.007(2) 0.010(2) -0.007(2)
C59 0.054(6) 0.035(6) 0.051(4) 0.016(4) 0.000(3) -0.010(6)
C60 0.073(4) 0.036(3) 0.043(3) 0.009(3) 0.013(3) -0.017(3)
C61 0.074(6) 0.045(7) 0.078(6) 0.013(6) 0.016(4) -0.004(5)
C62 0.050(4) 0.041(4) 0.079(4) 0.014(3) 0.006(3) -0.006(3)
C63 0.053(5) 0.031(5) 0.061(5) 0.015(5) 0.000(4) -0.012(4)
C64 0.107(11) 0.053(9) 0.096(7) 0.003(5) 0.049(7) -0.030(7)
C65 0.059(4) 0.033(3) 0.066(4) 0.016(3) 0.009(3) -0.017(3)
C66 0.067(5) 0.047(6) 0.058(5) 0.024(4) -0.001(3) -0.019(4)
C67 0.051(4) 0.045(4) 0.073(4) 0.031(3) -0.003(3) -0.005(3)
C68 0.056(5) 0.039(6) 0.061(5) 0.021(4) 0.015(4) 0.005(4)
C69 0.059(4) 0.029(3) 0.065(4) 0.022(3) -0.002(3) -0.004(3)
C70 0.047(5) 0.029(4) 0.072(4) 0.018(3) 0.008(3) -0.001(3)

loop_
_atom_type_symbol
_atom_type_description
_atom_type_scat_dispersion_real
_atom_type_scat_dispersion_imag
_atom_type_scat_source
C C 0.0181 0.0091 'International Tables Vol C Tables 4.2.6.8 and 6.1.1.4'
H H 0.0000 0.0000 'International Tables Vol C Tables 4.2.6.8 and 6.1.1.4'
Cu Cu -1.9646 0.5888 'International Tables Vol C Tables 4.2.6.8 and 6.1.1.4'
N N 0.0311 0.0180 'International Tables Vol C Tables 4.2.6.8 and 6.1.1.4'
O O 0.0492 0.0322 'International Tables Vol C Tables 4.2.6.8 and 6.1.1.4'

loop_
_geom_angle_atom_site_label_1
_geom_angle_atom_site_label_2
_geom_angle_atom_site_label_3
_geom_angle
_geom_angle_site_symmetry_3
O1 Cu1 O2 175.65(7) .
O1 Cu1 O2 95.62(7) 2_667
O1 Cu1 N1 91.59(8) .
O1 Cu1 N2 93.35(8) .
O2 Cu1 O2 83.68(7) 2_667
O2 Cu1 N1 92.75(8) .
O2 Cu1 N2 82.53(8) .
N1 Cu1 O2 103.49(7) 2_667
N1 Cu1 N2 156.43(8) .
N2 Cu1 O2 98.94(7) 2_667
O3 Cu2 O4 175.29(7) .
O3 Cu2 O4 95.33(7) 2_546
O3 Cu2 N3 92.12(8) .
O3 Cu2 N4 93.07(8) .
O4 Cu2 O4 84.04(7) 2_546
O4 Cu2 N3 92.57(8) .
O4 Cu2 N4 82.42(8) .
N3 Cu2 O4 103.32(8) 2_546
N3 Cu2 N4 157.10(9) .
N4 Cu2 O4 98.39(7) 2_546
C7 O1 Cu1 126.75(15) .
Cu1 O2 Cu1 96.32(7) 2_667
C23 O2 Cu1 112.12(15) .
C23 O2 Cu1 117.34(14) 2_667
C35 O3 Cu2 126.13(16) .
Cu2 O4 Cu2 95.97(7) 2_546
C51 O4 Cu2 117.75(15) 2_546
C51 O4 Cu2 112.05(15) .
C1 N1 Cu1 122.99(17) .
C1 N1 C16 117.9(2) .
C16 N1 Cu1 118.76(15) .
C24 N2 Cu1 112.38(17) .
C24 N2 C28 119.5(2) .
C28 N2 Cu1 127.91(17) .
C29 N3 Cu2 122.34(17) .
C29 N3 C44 117.8(2) .
C44 N3 Cu2 119.51(16) .
C52 N4 Cu2 111.95(17) .
C52 N4 C56 119.5(2) .
C56 N4 Cu2 128.29(17) .
N1 C1 H1 116.4 .
N1 C1 C2 127.2(2) .
C2 C1 H1 116.4 .
C3 C2 C1 116.4(2) .
C3 C2 C7 121.0(2) .
C7 C2 C1 122.6(2) .
C2 C3 H3 118.6 .
C4 C3 C2 122.7(2) .
C4 C3 H3 118.6 .
C3 C4 C5 115.8(2) .
C3 C4 C8 124.1(2) .
C5 C4 C8 120.1(2) .
C4 C5 H5 117.7 .
C6 C5 C4 124.6(2) .
C6 C5 H5 117.7 .
C5 C6 C7 118.8(2) .
C5 C6 C12 121.6(2) .
C7 C6 C12 119.6(2) .
O1 C7 C2 122.5(2) .
O1 C7 C6 120.5(2) .
C2 C7 C6 117.0(2) .
C4 C8 C9 109.6(2) .
C4 C8 C10 109.6(2) .
C4 C8 C11 112.0(2) .
C9 C8 C10 109.2(2) .
C9 C8 C11 108.0(2) .
C11 C8 C10 108.4(2) .
C8 C9 H9A 109.5 .
C8 C9 H9B 109.5 .
C8 C9 H9C 109.5 .
H9A C9 H9B 109.5 .
H9A C9 H9C 109.5 .
H9B C9 H9C 109.5 .
C8 C10 H10A 109.5 .
C8 C10 H10B 109.5 .
C8 C10 H10C 109.5 .
H10A C10 H10B 109.5 .
H10A C10 H10C 109.5 .
H10B C10 H10C 109.5 .
C8 C11 H11A 109.5 .
C8 C11 H11B 109.5 .
C8 C11 H11C 109.5 .
H11A C11 H11B 109.5 .
H11A C11 H11C 109.5 .
H11B C11 H11C 109.5 .
C6 C12 C14 108.91(19) .
C13 C12 C6 112.1(2) .
C13 C12 C14 107.4(2) .
C15 C12 C6 110.5(2) .
C15 C12 C13 107.3(2) .
C15 C12 C14 110.6(2) .
C12 C13 H13A 109.5 .
C12 C13 H13B 109.5 .
C12 C13 H13C 109.5 .
H13A C13 H13B 109.5 .
H13A C13 H13C 109.5 .
H13B C13 H13C 109.5 .
C12 C14 H14A 109.5 .
C12 C14 H14B 109.5 .
C12 C14 H14C 109.5 .
H14A C14 H14B 109.5 .
H14A C14 H14C 109.5 .
H14B C14 H14C 109.5 .
C12 C15 H15A 109.5 .
C12 C15 H15B 109.5 .
C12 C15 H15C 109.5 .
H15A C15 H15B 109.5 .
H15A C15 H15C 109.5 .
H15B C15 H15C 109.5 .
N1 C16 H16A 108.8 .
N1 C16 H16B 108.8 .
N1 C16 C17 113.7(2) .
H16A C16 H16B 107.7 .
C17 C16 H16A 108.8 .
C17 C16 H16B 108.8 .
C18 C17 C16 117.9(2) .
C22 C17 C16 123.4(2) .
C22 C17 C18 118.6(2) .
C17 C18 H18 119.5 .
C19 C18 C17 121.0(3) .
C19 C18 H18 119.5 .
C18 C19 H19 120.1 .
C20 C19 C18 119.9(3) .
C20 C19 H19 120.1 .
C19 C20 H20 120.3 .
C21 C20 C19 119.4(3) .
C21 C20 H20 120.3 .
C20 C21 H21 119.8 .
C20 C21 C22 120.4(3) .
C22 C21 H21 119.8 .
C17 C22 C21 120.7(3) .
C17 C22 H22 119.7 .
C21 C22 H22 119.7 .
O2 C23 H23A 109.4 .
O2 C23 H23B 109.4 .
O2 C23 C24 111.1(2) .
H23A C23 H23B 108.0 .
C24 C23 H23A 109.4 .
C24 C23 H23B 109.4 .
N2 C24 C23 113.8(2) .
N2 C24 C25 121.3(2) .
C25 C24 C23 124.9(2) .
C24 C25 H25 120.3 .
C26 C25 C24 119.4(2) .
C26 C25 H25 120.3 .
C25 C26 H26 120.4 .
C25 C26 C27 119.1(2) .
C27 C26 H26 120.4 .
C26 C27 H27 120.7 .
C26 C27 C28 118.7(3) .
C28 C27 H27 120.7 .
N2 C28 C27 122.0(2) .
N2 C28 H28 119.0 .
C27 C28 H28 119.0 .
N3 C29 H29 116.4 .
N3 C29 C30 127.1(2) .
C30 C29 H29 116.4 .
C31 C30 C29 116.0(2) .
C31 C30 C35 121.0(2) .
C35 C30 C29 123.0(2) .
C30 C31 H31 118.9 .
C32 C31 C30 122.2(2) .
C32 C31 H31 118.9 .
C31 C32 C33 116.3(2) .
C31 C32 C36 123.5(2) .
C33 C32 C36 120.1(2) .
C32 C33 H33 117.7 .
C34 C33 C32 124.6(2) .
C34 C33 H33 117.7 .
C33 C34 C35 118.8(2) .
C33 C34 C40 121.5(2) .
C35 C34 C40 119.6(2) .
O3 C35 C30 122.4(2) .
O3 C35 C34 120.5(2) .
C30 C35 C34 117.1(2) .
C32 C36 C37 109.8(2) .
C32 C36 C38 109.5(2) .
C37 C36 C38 109.4(2) .
C39 C36 C32 111.8(2) .
C39 C36 C37 107.9(2) .
C39 C36 C38 108.3(2) .
C36 C37 H37A 109.5 .
C36 C37 H37B 109.5 .
C36 C37 H37C 109.5 .
H37A C37 H37B 109.5 .
H37A C37 H37C 109.5 .
H37B C37 H37C 109.5 .
C36 C38 H38A 109.5 .
C36 C38 H38B 109.5 .
C36 C38 H38C 109.5 .
H38A C38 H38B 109.5 .
H38A C38 H38C 109.5 .
H38B C38 H38C 109.5 .
C36 C39 H39A 109.5 .
C36 C39 H39B 109.5 .
C36 C39 H39C 109.5 .
H39A C39 H39B 109.5 .
H39A C39 H39C 109.5 .
H39B C39 H39C 109.5 .
C34 C40 C41 112.10(19) .
C34 C40 C42 109.9(2) .
C34 C40 C43 109.3(2) .
C41 C40 C42 107.2(2) .
C41 C40 C43 107.3(2) .
C43 C40 C42 111.0(2) .
C40 C41 H41A 109.5 .
C40 C41 H41B 109.5 .
C40 C41 H41C 109.5 .
H41A C41 H41B 109.5 .
H41A C41 H41C 109.5 .
H41B C41 H41C 109.5 .
C40 C42 H42A 109.5 .
C40 C42 H42B 109.5 .
C40 C42 H42C 109.5 .
H42A C42 H42B 109.5 .
H42A C42 H42C 109.5 .
H42B C42 H42C 109.5 .
C40 C43 H43A 109.5 .
C40 C43 H43B 109.5 .
C40 C43 H43C 109.5 .
H43A C43 H43B 109.5 .
H43A C43 H43C 109.5 .
H43B C43 H43C 109.5 .
N3 C44 H44A 108.8 .
N3 C44 H44B 108.8 .
N3 C44 C45 113.9(2) .
H44A C44 H44B 107.7 .
C45 C44 H44A 108.8 .
C45 C44 H44B 108.8 .
C46 C45 C44 119.1(2) .
C50 C45 C44 122.5(2) .
C50 C45 C46 118.4(2) .
C45 C46 H46 119.4 .
C47 C46 C45 121.2(3) .
C47 C46 H46 119.4 .
C46 C47 H47 119.9 .
C46 C47 C48 120.2(2) .
C48 C47 H47 119.9 .
C47 C48 H48 120.5 .
C47 C48 C49 119.1(2) .
C49 C48 H48 120.5 .
C48 C49 H49 119.8 .
C48 C49 C50 120.4(3) .
C50 C49 H49 119.8 .
C45 C50 C49 120.7(2) .
C45 C50 H50 119.6 .
C49 C50 H50 119.6 .
O4 C51 H51A 109.5 .
O4 C51 H51B 109.5 .
O4 C51 C52 110.84(19) .
H51A C51 H51B 108.1 .
C52 C51 H51A 109.5 .
C52 C51 H51B 109.5 .
N4 C52 C51 113.9(2) .
N4 C52 C53 121.5(2) .
C53 C52 C51 124.6(2) .
C52 C53 H53 120.4 .
C54 C53 C52 119.2(2) .
C54 C53 H53 120.4 .
C53 C54 H54 120.5 .
C53 C54 C55 118.9(2) .
C55 C54 H54 120.5 .
C54 C55 H55 120.7 .
C56 C55 C54 118.7(2) .
C56 C55 H55 120.7 .
N4 C56 C55 122.2(2) .
N4 C56 H56 118.9 .
C55 C56 H56 118.9 .
H57A C57 H57B 109.5 .
H57A C57 H57C 109.5 .
H57B C57 H57C 109.5 .
C58 C57 H57A 109.5 .
C58 C57 H57B 109.5 .
C58 C57 H57C 109.5 .
C59 C58 C57 119.8(8) .
C63 C58 C57 122.0(8) .
C63 C58 C59 118.2(8) .
C58 C59 H59 120.3 .
C60 C59 C58 119.5(9) .
C60 C59 H59 120.3 .
C59 C60 H60 119.5 .
C59 C60 C61 120.9(9) .
C61 C60 H60 119.5 .
C60 C61 H61 120.1 .
C62 C61 C60 119.8(11) .
C62 C61 H61 120.1 .
C61 C62 H62 120.1 .
C61 C62 C63 119.9(10) .
C63 C62 H62 120.1 .
C58 C63 C62 121.5(10) .
C58 C63 H63 119.2 .
C62 C63 H63 119.2 .
H64A C64 H64B 109.5 .
H64A C64 H64C 109.5 .
H64B C64 H64C 109.5 .
C65 C64 H64A 109.5 .
C65 C64 H64B 109.5 .
C65 C64 H64C 109.5 .
C66 C65 C64 121.0(9) .
C70 C65 C64 121.5(9) .
C70 C65 C66 117.6(7) .
C65 C66 H66 119.1 .
C67 C66 C65 121.8(8) .
C67 C66 H66 119.1 .
C66 C67 H67 120.3 .
C68 C67 C66 119.5(8) .
C68 C67 H67 120.3 .
C67 C68 H68 120.1 .
C67 C68 C69 119.8(8) .
C69 C68 H68 120.1 .
C68 C69 H69 119.8 .
C68 C69 C70 120.3(8) .
C70 C69 H69 119.8 .
C65 C70 C69 121.0(8) .
C65 C70 H70 119.5 .
C69 C70 H70 119.5 .

loop_
_geom_bond_atom_site_label_1
_geom_bond_atom_site_label_2
_geom_bond_distance
_geom_bond_site_symmetry_2
Cu1 O1 1.9255(17) .
Cu1 O2 2.2257(17) 2_667
Cu1 O2 1.9308(17) .
Cu1 N1 1.989(2) .
Cu1 N2 2.032(2) .
Cu2 O3 1.9214(17) .
Cu2 O4 2.2270(18) 2_546
Cu2 O4 1.9278(17) .
Cu2 N3 1.986(2) .
Cu2 N4 2.037(2) .
O1 C7 1.305(3) .
O2 Cu1 2.2257(17) 2_667
O2 C23 1.396(3) .
O3 C35 1.309(3) .
O4 Cu2 2.2269(18) 2_546
O4 C51 1.390(3) .
N1 C1 1.283(3) .
N1 C16 1.461(3) .
N2 C24 1.342(3) .
N2 C28 1.344(3) .
N3 C29 1.280(3) .
N3 C44 1.466(3) .
N4 C52 1.341(3) .
N4 C56 1.345(3) .
C1 H1 0.9500 .
C1 C2 1.444(3) .
C2 C3 1.407(3) .
C2 C7 1.425(3) .
C3 H3 0.9500 .
C3 C4 1.374(3) .
C4 C5 1.415(3) .
C4 C8 1.529(3) .
C5 H5 0.9500 .
C5 C6 1.386(3) .
C6 C7 1.438(3) .
C6 C12 1.537(3) .
C8 C9 1.536(3) .
C8 C10 1.544(3) .
C8 C11 1.538(3) .
C9 H9A 0.9800 .
C9 H9B 0.9800 .
C9 H9C 0.9800 .
C10 H10A 0.9800 .
C10 H10B 0.9800 .
C10 H10C 0.9800 .
C11 H11A 0.9800 .
C11 H11B 0.9800 .
C11 H11C 0.9800 .
C12 C13 1.537(3) .
C12 C14 1.543(3) .
C12 C15 1.536(3) .
C13 H13A 0.9800 .
C13 H13B 0.9800 .
C13 H13C 0.9800 .
C14 H14A 0.9800 .
C14 H14B 0.9800 .
C14 H14C 0.9800 .
C15 H15A 0.9800 .
C15 H15B 0.9800 .
C15 H15C 0.9800 .
C16 H16A 0.9900 .
C16 H16B 0.9900 .
C16 C17 1.511(3) .
C17 C18 1.395(4) .
C17 C22 1.389(4) .
C18 H18 0.9500 .
C18 C19 1.393(4) .
C19 H19 0.9500 .
C19 C20 1.392(4) .
C20 H20 0.9500 .
C20 C21 1.390(4) .
C21 H21 0.9500 .
C21 C22 1.392(4) .
C22 H22 0.9500 .
C23 H23A 0.9900 .
C23 H23B 0.9900 .
C23 C24 1.516(4) .
C24 C25 1.389(4) .
C25 H25 0.9500 .
C25 C26 1.385(4) .
C26 H26 0.9500 .
C26 C27 1.386(4) .
C27 H27 0.9500 .
C27 C28 1.391(4) .
C28 H28 0.9500 .
C29 H29 0.9500 .
C29 C30 1.445(3) .
C30 C31 1.414(3) .
C30 C35 1.420(3) .
C31 H31 0.9500 .
C31 C32 1.374(4) .
C32 C33 1.409(3) .
C32 C36 1.534(3) .
C33 H33 0.9500 .
C33 C34 1.381(3) .
C34 C35 1.441(3) .
C34 C40 1.538(3) .
C36 C37 1.536(3) .
C36 C38 1.540(4) .
C36 C39 1.529(3) .
C37 H37A 0.9800 .
C37 H37B 0.9800 .
C37 H37C 0.9800 .
C38 H38A 0.9800 .
C38 H38B 0.9800 .
C38 H38C 0.9800 .
C39 H39A 0.9800 .
C39 H39B 0.9800 .
C39 H39C 0.9800 .
C40 C41 1.539(3) .
C40 C42 1.541(3) .
C40 C43 1.540(4) .
C41 H41A 0.9800 .
C41 H41B 0.9800 .
C41 H41C 0.9800 .
C42 H42A 0.9800 .
C42 H42B 0.9800 .
C42 H42C 0.9800 .
C43 H43A 0.9800 .
C43 H43B 0.9800 .
C43 H43C 0.9800 .
C44 H44A 0.9900 .
C44 H44B 0.9900 .
C44 C45 1.511(3) .
C45 C46 1.397(4) .
C45 C50 1.390(4) .
C46 H46 0.9500 .
C46 C47 1.385(4) .
C47 H47 0.9500 .
C47 C48 1.393(4) .
C48 H48 0.9500 .
C48 C49 1.393(4) .
C49 H49 0.9500 .
C49 C50 1.395(4) .
C50 H50 0.9500 .
C51 H51A 0.9900 .
C51 H51B 0.9900 .
C51 C52 1.515(4) .
C52 C53 1.393(4) .
C53 H53 0.9500 .
C53 C54 1.387(4) .
C54 H54 0.9500 .
C54 C55 1.396(4) .
C55 H55 0.9500 .
C55 C56 1.383(4) .
C56 H56 0.9500 .
C57 H57A 0.9800 .
C57 H57B 0.9800 .
C57 H57C 0.9800 .
C57 C58 1.471(12) .
C58 C59 1.404(11) .
C58 C63 1.381(11) .
C59 H59 0.9500 .
C59 C60 1.384(10) .
C60 H60 0.9500 .
C60 C61 1.387(12) .
C61 H61 0.9500 .
C61 C62 1.358(12) .
C62 H62 0.9500 .
C62 C63 1.387(11) .
C63 H63 0.9500 .
C64 H64A 0.9800 .
C64 H64B 0.9800 .
C64 H64C 0.9800 .
C64 C65 1.492(13) .
C65 C66 1.393(10) .
C65 C70 1.386(10) .
C66 H66 0.9500 .
C66 C67 1.384(10) .
C67 H67 0.9500 .
C67 C68 1.377(11) .
C68 H68 0.9500 .
C68 C69 1.380(10) .
C69 H69 0.9500 .
C69 C70 1.387(10) .
C70 H70 0.9500 .

loop_
_twin_individual_id
_twin_individual_mass_fraction_refined
1 0.8781(19)
2 0.1219(19)
